data_1526724
loop_
_publ_author_name
'Kopnin, E.'
'Coste, S.'
'Jobic, S.'
'Evain, M.'
'Brec, R.'

_publ_section_title
;
 Synthesis and crystal structure determination of three layered-type
 thiophosphate compounds K M P2 S7 (M = Cr, V, In)
;
_journal_name_full 'Materials Research Bulletin'
_journal_page_first 1401
_journal_page_last 1410
_journal_volume 35
_journal_year 2000
_chemical_formula_sum 'Cr K P2 S7'
_chemical_name_systematic 'K Cr (P2 S7)'
_space_group_IT_number 5
_symmetry_space_group_name_Hall 'C 2y'
_symmetry_space_group_name_H-M 'C 1 2 1'
_cell_angle_alpha 90
_cell_angle_beta 97.981
_cell_angle_gamma 90
_cell_formula_units_Z 2
_cell_length_a 8.5146
_cell_length_b 9.5848
_cell_length_c 6.3052
_cell_volume 509.588
_citation_journal_id_ASTM MRBUAC
_cod_data_source_file Kopnin_MRBUAC_2000_287.cif
_cod_data_source_block Cr1K1P2S7
_cod_original_formula_sum 'Cr1 K1 P2 S7'
_cod_database_code 1526724

loop_
_symmetry_equiv_pos_as_xyz
x,y,z
-x,y,-z
x+1/2,y+1/2,z
-x+1/2,y+1/2,-z

loop_
_atom_site_label
_atom_site_type_symbol
_atom_site_fract_x
_atom_site_fract_y
_atom_site_fract_z
_atom_site_occupancy
_atom_site_U_iso_or_equiv
Cr1 Cr+3 0.5 0 0 1 0.0
K1 K+1 0 0.0962 0.5 1 0.0
P1 P+5 0.7016 0.3468 0.0796 1 0.0
S3 S-2 0.6458 0.1733 0.231 1 0.0
S2 S-2 0.684 0.8284 0.1781 1 0.0
S1 S-2 0.3402 0.9726 0.2836 1 0.0
S4 S-2 0 0.9772 0 1 0.0
